data_1520943
loop_
_publ_author_name
'Chen, X.M.'
'Wu, Y.J.'
'Lu, G.L.'
'Yang, J.S.'

_publ_section_title
;
 Some tungsten-bronze compounds in the Ba O - Nd2 O3 - Ti O2 Ta2 O5 system
;
_journal_name_full 'Journal of Solid State Chemistry'
_journal_page_first 438
_journal_page_last 441
_journal_volume 148
_journal_year 1999
_chemical_formula_sum 'Ba5 Nd O30 Ta7 Ti3'
_chemical_name_systematic 'Ba5 Nd Ti3 Ta7 O30'
_space_group_IT_number 55
_symmetry_space_group_name_Hall '-P 2 2ab'
_symmetry_space_group_name_H-M 'P b a m'
_cell_angle_alpha 90
_cell_angle_beta 90
_cell_angle_gamma 90
_cell_formula_units_Z 1
_cell_length_a 12.4826
_cell_length_b 12.4826
_cell_length_c 3.9295
_cell_volume 612.276
_citation_journal_id_ASTM JSSCBI
_cod_data_source_file Chen_JSSCBI_1999_412.cif
_cod_data_source_block Ba5Nd1O30Ta7Ti3
_cod_original_cell_volume 612.2762
_cod_original_formula_sum 'Ba5 Nd1 O30 Ta7 Ti3'
_cod_database_code 1520943

loop_
_symmetry_equiv_pos_as_xyz
x,y,z
-x,-y,z
x+1/2,-y+1/2,-z
-x+1/2,y+1/2,-z
-x,-y,-z
x,y,-z
-x-1/2,y-1/2,z
x-1/2,-y-1/2,z

loop_
_atom_site_label
_atom_site_type_symbol
_atom_site_fract_x
_atom_site_fract_y
_atom_site_fract_z
_atom_site_occupancy
_atom_site_U_iso_or_equiv
O1 O-2 0.2798 0.2217 0.5 1 0.0
Ti2 Ti+4 0.424 0.2842 0.5 0.3 0.0
Ti3 Ti+4 0.5 0 0.5 0.3 0.0
Ti1 Ti+4 0.2134 0.0736 0.5 0.3 0.0
O5 O-2 0.0753 0.1332 0.5 1 0.0
Ta2 Ta+5 0.4254 0.2842 0.5 0.7 0.0
Ta3 Ta+5 0.5 0 0.5 0.7 0.0
O6 O-2 0.2063 0.0735 0 1 0.0
Nd1 Nd+3 0 0 0 0.167 0.0
Nd2 Nd+3 0.176 0.3325 0 0.167 0.0
O4 O-2 0 0.5 0 1 0.0
Ba1 Ba+2 0 0 0 0.833 0.0
O2 O-2 0.1536 0.4895 0.5 1 0.0
O7 O-2 0.0083 0.3362 0.5 1 0.0
O3 O-2 0.4253 0.2929 0 1 0.0
Ta1 Ta+5 0.212 0.075 0.5 0.7 0.0
O8 O-2 0.3684 0.4387 0.5 1 0.0
Ba2 Ba+2 0.176 0.3325 0 0.833 0.0
